data_7013707
loop_
_publ_author_name
'Bazzicalupi, Carla'
'Bencini, Andrea'
'Bianchi, Antonio'
'Duce, Celia'
'Fornasari, Patrizia'
'Giorgi, Claudia'
'Paoletti, Piero'
'Pardini, Rodolfo'
'Rosaria Tin\`e, Maria'
'Valtancoli, Barbara'

_publ_section_title
;
 Coordination features of ditopic oxa-azamacrocycles toward Ni(II) and
 Co(II). Dioxygen uptake by their dinuclear Co(II) complexes.
;
_journal_issue 3
_journal_name_full 'Dalton transactions (Cambridge, England : 2003)'
_journal_page_first 463
_journal_page_last 469
_journal_paper_doi 10.1039/b312751f
_journal_year 2004
_chemical_formula_moiety
;
(C20 H54 Br2 N6 Ni2 O8 2+), (Br 1-)2, (H2 O)2
;
_chemical_formula_sum 'C20 H58 Br4 N6 Ni2 O10'
_chemical_formula_weight 979.78
_chemical_name_systematic
;
[Ni2L1Br2(H2O)4]Br2.2H2O
(L1=1,4,7,16,19,22-hexaza-10,13,25,28-tetraoxacyclotriacontane)
;
_space_group_IT_number 14
_symmetry_cell_setting monoclinic
_symmetry_space_group_name_Hall '-P 2ybc'
_symmetry_space_group_name_H-M 'P 1 21/c 1'
_atom_sites_solution_hydrogens geom
_atom_sites_solution_primary direct
_atom_sites_solution_secondary difmap
_audit_creation_method SHELXL-97
_cell_angle_alpha 90.00
_cell_angle_beta 100.95(3)
_cell_angle_gamma 90.00
_cell_formula_units_Z 2
_cell_length_a 8.354(3)
_cell_length_b 18.862(3)
_cell_length_c 12.057(4)
_cell_measurement_reflns_used 20
_cell_measurement_temperature 298
_cell_measurement_theta_max 25
_cell_measurement_theta_min 17
_cell_volume 1865.3(10)
_computing_cell_refinement 'XSCANS BRUKER'
_computing_data_collection 'XSCANS BRUKER'
_computing_data_reduction 'XSCANS BRUKER'
_computing_molecular_graphics 'ORTEP3 Ver. 1.01\b (Farrugia, 1997)'
_computing_publication_material 'PARST93 (Nardelli, 1993)'
_computing_structure_refinement 'SHELXL-97 (Sheldrick, 1997)'
_computing_structure_solution 'SIR97(Altomare, 1999)'
_diffrn_ambient_temperature 298
_diffrn_measured_fraction_theta_full 0.973
_diffrn_measured_fraction_theta_max 0.973
_diffrn_measurement_device_type 'siemens P4'
_diffrn_measurement_method \q/2\q
_diffrn_radiation_monochromator graphite
_diffrn_radiation_source 'fine-focus sealed tube'
_diffrn_radiation_type CuK\a
_diffrn_radiation_wavelength 1.54178
_diffrn_reflns_av_R_equivalents 0.0686
_diffrn_reflns_av_sigmaI/netI 0.0562
_diffrn_reflns_limit_h_max 1
_diffrn_reflns_limit_h_min -9
_diffrn_reflns_limit_k_max 1
_diffrn_reflns_limit_k_min -21
_diffrn_reflns_limit_l_max 13
_diffrn_reflns_limit_l_min -13
_diffrn_reflns_number 3535
_diffrn_reflns_theta_full 60.04
_diffrn_reflns_theta_max 60.04
_diffrn_reflns_theta_min 4.41
_diffrn_standards_interval_count 200
_diffrn_standards_number 3
_exptl_absorpt_coefficient_mu 6.716
_exptl_absorpt_correction_T_max 0.82
_exptl_absorpt_correction_T_min 0.27
_exptl_absorpt_correction_type empirical
_exptl_crystal_colour green
_exptl_crystal_density_diffrn 1.744
_exptl_crystal_density_method 'not measured'
_exptl_crystal_description prismatic
_exptl_crystal_F_000 992
_exptl_crystal_size_max 0.3
_exptl_crystal_size_mid 0.3
_exptl_crystal_size_min 0.2
_refine_diff_density_max 0.840
_refine_diff_density_min -1.221
_refine_diff_density_rms 0.166
_refine_ls_extinction_method none
_refine_ls_goodness_of_fit_ref 0.943
_refine_ls_hydrogen_treatment refU
_refine_ls_matrix_type full
_refine_ls_number_parameters 191
_refine_ls_number_reflns 2690
_refine_ls_number_restraints 0
_refine_ls_restrained_S_all 0.943
_refine_ls_R_factor_all 0.0667
_refine_ls_R_factor_gt 0.0542
_refine_ls_shift/su_max 0.071
_refine_ls_shift/su_mean 0.018
_refine_ls_structure_factor_coef Fsqd
_refine_ls_weighting_details 'calc w=1/[\s^2^(Fo^2^)+(0.1117P)^2^+7.1138P] where P=(Fo^2^+2Fc^2^)/3'
_refine_ls_weighting_scheme calc
_refine_ls_wR_factor_gt 0.1477
_refine_ls_wR_factor_ref 0.1638
_reflns_number_gt 2162
_reflns_number_total 2690
_reflns_threshold_expression >2sigma(I)
_cod_data_source_file b312751f.txt
_cod_data_source_block '[Ni2L1Br2(H2O)4]Br2.2H2O'
_cod_original_sg_symbol_H-M P21/c
_cod_database_code 7013707

loop_
_symmetry_equiv_pos_as_xyz
'x, y, z'
'-x, y+1/2, -z+1/2'
'-x, -y, -z'
'x, -y-1/2, z-1/2'

loop_
_atom_site_label
_atom_site_type_symbol
_atom_site_fract_x
_atom_site_fract_y
_atom_site_fract_z
_atom_site_U_iso_or_equiv
_atom_site_adp_type
_atom_site_occupancy
_atom_site_symmetry_multiplicity
_atom_site_calc_flag
_atom_site_refinement_flags
_atom_site_disorder_assembly
_atom_site_disorder_group
Br1 Br -0.09470(9) 0.13963(4) 0.31711(6) 0.0390(3) Uani 1 1 d . . .
Br2 Br -0.24456(10) -0.11786(4) 0.16226(7) 0.0476(3) Uani 1 1 d . . .
Ni Ni 0.12540(12) 0.10415(5) 0.20495(8) 0.0241(3) Uani 1 1 d . . .
O10 O 0.0443(6) 0.0009(2) 0.1736(4) 0.0359(11) Uani 1 1 d . . .
O20 O 0.3063(6) 0.0681(3) 0.1093(4) 0.0426(12) Uani 1 1 d . . .
N1 N -0.0122(7) 0.1415(3) 0.0488(4) 0.0300(12) Uani 1 1 d . . .
H1 H 0.0333 0.1228 -0.0075 0.050(5) Uiso 1 1 calc R . .
C1 C 0.0162(10) 0.2194(3) 0.0494(6) 0.0444(18) Uani 1 1 d . . .
H1A H -0.0565 0.2429 0.0916 0.050(5) Uiso 1 1 calc R . .
H1B H -0.0064 0.2374 -0.0274 0.050(5) Uiso 1 1 calc R . .
C2 C 0.1915(10) 0.2349(4) 0.1031(6) 0.0473(19) Uani 1 1 d . . .
H2A H 0.2645 0.2143 0.0583 0.050(5) Uiso 1 1 calc R . .
H2B H 0.2097 0.2857 0.1073 0.050(5) Uiso 1 1 calc R . .
N2 N 0.2229(7) 0.2042(3) 0.2172(4) 0.0313(12) Uani 1 1 d . . .
H2 H 0.1699 0.2307 0.2619 0.050(5) Uiso 1 1 calc R . .
C3 C 0.3940(9) 0.1983(4) 0.2719(7) 0.0475(19) Uani 1 1 d . . .
H3A H 0.4401 0.2450 0.2908 0.050(5) Uiso 1 1 calc R . .
H3B H 0.4562 0.1751 0.2221 0.050(5) Uiso 1 1 calc R . .
C4 C 0.3986(9) 0.1551(4) 0.3772(6) 0.0423(17) Uani 1 1 d . . .
H4A H 0.5112 0.1455 0.4114 0.050(5) Uiso 1 1 calc R . .
H4B H 0.3507 0.1824 0.4308 0.050(5) Uiso 1 1 calc R . .
N3 N 0.3104(6) 0.0876(3) 0.3547(4) 0.0288(12) Uani 1 1 d . . .
H3 H 0.3832 0.0570 0.3331 0.050(5) Uiso 1 1 calc R . .
C5 C 0.2751(9) 0.0580(4) 0.4607(5) 0.0398(17) Uani 1 1 d . . .
H5A H 0.2075 0.0912 0.4925 0.050(5) Uiso 1 1 calc R . .
H5B H 0.3766 0.0525 0.5145 0.050(5) Uiso 1 1 calc R . .
C6 C 0.1912(9) -0.0112(4) 0.4442(5) 0.0392(16) Uani 1 1 d . . .
H6A H 0.1788 -0.0307 0.5165 0.050(5) Uiso 1 1 calc R . .
H6B H 0.0837 -0.0055 0.3977 0.050(5) Uiso 1 1 calc R . .
O1 O 0.2873(6) -0.0575(2) 0.3902(4) 0.0387(11) Uani 1 1 d . . .
C7 C 0.2220(10) -0.1256(3) 0.3699(6) 0.0374(16) Uani 1 1 d . . .
H7A H 0.1044 -0.1226 0.3474 0.050(5) Uiso 1 1 calc R . .
H7B H 0.2471 -0.1536 0.4384 0.050(5) Uiso 1 1 calc R . .
C8 C 0.2910(9) -0.1598(3) 0.2800(5) 0.0370(16) Uani 1 1 d . . .
H8A H 0.4087 -0.1546 0.2949 0.050(5) Uiso 1 1 calc R . .
H8B H 0.2650 -0.2099 0.2764 0.050(5) Uiso 1 1 calc R . .
O2 O 0.2220(6) -0.1262(2) 0.1759(4) 0.0377(11) Uani 1 1 d . . .
C9 C 0.2856(9) -0.1532(4) 0.0836(6) 0.0422(17) Uani 1 1 d . . .
H9A H 0.2785 -0.2046 0.0823 0.050(5) Uiso 1 1 calc R . .
H9B H 0.3994 -0.1400 0.0911 0.050(5) Uiso 1 1 calc R . .
C10 C 0.1888(8) -0.1232(4) -0.0241(6) 0.0382(17) Uani 1 1 d . . .
H10A H 0.1989 -0.0720 -0.0212 0.050(5) Uiso 1 1 calc R . .
H10B H 0.2372 -0.1396 -0.0865 0.050(5) Uiso 1 1 calc R . .
O100 O 0.5932(6) 0.0289(3) 0.2406(5) 0.0562(14) Uani 1 1 d . . .

loop_
_atom_site_aniso_label
_atom_site_aniso_U_11
_atom_site_aniso_U_22
_atom_site_aniso_U_33
_atom_site_aniso_U_23
_atom_site_aniso_U_13
_atom_site_aniso_U_12
Br1 0.0448(5) 0.0417(5) 0.0320(4) -0.0023(3) 0.0113(3) 0.0003(3)
Br2 0.0425(5) 0.0510(5) 0.0501(5) -0.0005(3) 0.0106(4) -0.0076(3)
Ni 0.0286(6) 0.0213(6) 0.0205(5) 0.0007(4) -0.0003(4) -0.0004(4)
O10 0.040(3) 0.023(2) 0.041(3) 0.0007(19) 0.000(2) -0.005(2)
O20 0.042(3) 0.048(3) 0.037(3) 0.000(2) 0.007(2) 0.012(2)
N1 0.032(3) 0.033(3) 0.024(3) 0.002(2) 0.002(2) 0.004(2)
C1 0.061(5) 0.023(3) 0.045(4) 0.011(3) 0.001(4) 0.009(3)
C2 0.063(5) 0.034(4) 0.045(4) 0.011(3) 0.010(4) -0.004(4)
N2 0.039(3) 0.022(3) 0.031(3) 0.003(2) 0.003(2) 0.000(2)
C3 0.044(4) 0.041(4) 0.054(5) 0.000(3) 0.000(4) -0.013(3)
C4 0.043(4) 0.037(4) 0.042(4) -0.010(3) -0.006(3) -0.005(3)
N3 0.031(3) 0.029(3) 0.025(3) -0.003(2) 0.001(2) 0.002(2)
C5 0.056(5) 0.042(4) 0.017(3) -0.003(3) -0.003(3) 0.008(3)
C6 0.050(4) 0.041(4) 0.027(3) 0.006(3) 0.009(3) 0.004(3)
O1 0.041(3) 0.034(2) 0.042(3) -0.001(2) 0.009(2) -0.002(2)
C7 0.046(4) 0.033(4) 0.030(3) 0.005(3) -0.001(3) -0.006(3)
C8 0.046(4) 0.026(3) 0.033(3) 0.008(3) -0.005(3) 0.008(3)
O2 0.046(3) 0.040(3) 0.023(2) 0.0019(18) -0.006(2) 0.012(2)
C9 0.037(4) 0.053(4) 0.032(4) 0.003(3) -0.004(3) 0.017(3)
C10 0.030(4) 0.057(5) 0.028(3) 0.009(3) 0.006(3) 0.003(3)
O100 0.038(3) 0.062(3) 0.067(4) -0.004(3) 0.006(3) 0.009(3)

loop_
_atom_type_symbol
_atom_type_description
_atom_type_scat_dispersion_real
_atom_type_scat_dispersion_imag
_atom_type_scat_source
C C 0.0181 0.0091 'International Tables Vol C Tables 4.2.6.8 and 6.1.1.4'
H H 0.0000 0.0000 'International Tables Vol C Tables 4.2.6.8 and 6.1.1.4'
N N 0.0311 0.0180 'International Tables Vol C Tables 4.2.6.8 and 6.1.1.4'
O O 0.0492 0.0322 'International Tables Vol C Tables 4.2.6.8 and 6.1.1.4'
Br Br -0.6763 1.2805 'International Tables Vol C Tables 4.2.6.8 and 6.1.1.4'
Ni Ni -3.0029 0.5091 'International Tables Vol C Tables 4.2.6.8 and 6.1.1.4'

loop_
_geom_angle_atom_site_label_1
_geom_angle_atom_site_label_2
_geom_angle_atom_site_label_3
_geom_angle
_geom_angle_site_symmetry_1
_geom_angle_site_symmetry_3
_geom_angle_publ_flag
N2 Ni O10 171.8(2) . . ?
N2 Ni N1 84.2(2) . . ?
O10 Ni N1 92.68(19) . . ?
N2 Ni N3 82.1(2) . . ?
O10 Ni N3 99.98(19) . . ?
N1 Ni N3 164.7(2) . . ?
N2 Ni O20 91.1(2) . . ?
O10 Ni O20 81.12(19) . . ?
N1 Ni O20 87.0(2) . . ?
N3 Ni O20 86.52(19) . . ?
N2 Ni Br1 92.10(16) . . ?
O10 Ni Br1 95.68(14) . . ?
N1 Ni Br1 93.38(15) . . ?
N3 Ni Br1 93.88(14) . . ?
O20 Ni Br1 176.79(14) . . ?
C10 N1 C1 112.4(5) 3 . ?
C10 N1 Ni 116.6(4) 3 . ?
C1 N1 Ni 105.3(4) . . ?
N1 C1 C2 109.5(6) . . ?
N2 C2 C1 108.1(6) . . ?
C3 N2 C2 116.0(6) . . ?
C3 N2 Ni 107.7(4) . . ?
C2 N2 Ni 107.4(4) . . ?
N2 C3 C4 106.8(6) . . ?
N3 C4 C3 112.5(6) . . ?
C4 N3 C5 110.0(5) . . ?
C4 N3 Ni 106.4(4) . . ?
C5 N3 Ni 123.3(4) . . ?
N3 C5 C6 112.6(5) . . ?
O1 C6 C5 108.0(6) . . ?
C7 O1 C6 114.1(6) . . ?
O1 C7 C8 109.7(6) . . ?
O2 C8 C7 107.8(5) . . ?
C9 O2 C8 112.5(5) . . ?
O2 C9 C10 108.8(5) . . ?
N1 C10 C9 115.8(6) 3 . ?

loop_
_geom_bond_atom_site_label_1
_geom_bond_atom_site_label_2
_geom_bond_distance
_geom_bond_site_symmetry_2
_geom_bond_publ_flag
Br1 Ni 2.5695(15) . ?
Ni N2 2.049(5) . ?
Ni O10 2.073(4) . ?
Ni N1 2.131(5) . ?
Ni N3 2.165(5) . ?
Ni O20 2.177(5) . ?
N1 C10 1.489(9) 3 ?
N1 C1 1.488(8) . ?
C1 C2 1.513(11) . ?
C2 N2 1.469(9) . ?
N2 C3 1.461(9) . ?
C3 C4 1.504(11) . ?
C4 N3 1.471(9) . ?
N3 C5 1.475(8) . ?
C5 C6 1.478(10) . ?
C6 O1 1.424(8) . ?
O1 C7 1.399(8) . ?
C7 C8 1.470(10) . ?
C8 O2 1.426(8) . ?
O2 C9 1.416(9) . ?
C9 C10 1.504(9) . ?
C10 N1 1.489(9) 3 ?
